data_2209770
loop_
_publ_author_name
'Zhao, Ji-Nan'
'Zhang, Hui-Qin'
'Ng, Seik Weng'

_publ_section_title
;\m-Oxo-di-\m-sulfato-bis[aqua(1,10-phenanthroline-\k^2^<i>N</i>,<i>N</i>')iron(III)]
 tetrahydrate
;
_journal_coeditor_code BT2141
_journal_issue 8
_journal_name_full 'Acta Crystallographica Section E'
_journal_page_first m1890
_journal_page_last m1891
_journal_paper_doi 10.1107/S1600536806027292
_journal_volume 62
_journal_year 2006
_chemical_formula_iupac '[Fe2 O (S O4)2 (C12 H8 N2)2 (H2 O)2] , 4H2 O'
_chemical_formula_moiety 'C24 H20 Fe2 N4 O11 S2 , 4H2 O'
_chemical_formula_sum 'C24 H28 Fe2 N4 O15 S2'
_chemical_formula_weight 788.32
_chemical_name_systematic
;
\m-Oxo-di-\m-sulfato-bis[aqua(1,10-phenanthroline-\k^2^N,N')iron(III)]
tetrahydrate
;
_space_group_IT_number 2
_symmetry_cell_setting triclinic
_symmetry_space_group_name_Hall '-P 1'
_symmetry_space_group_name_H-M 'P -1'
_atom_sites_solution_hydrogens geom
_atom_sites_solution_primary direct
_atom_sites_solution_secondary difmap
_audit_creation_method SHELXL97
_cell_angle_alpha 103.2890(10)
_cell_angle_beta 100.1350(10)
_cell_angle_gamma 93.0530(10)
_cell_formula_units_Z 2
_cell_length_a 8.7682(7)
_cell_length_b 12.2530(10)
_cell_length_c 14.7360(10)
_cell_measurement_reflns_used 4782
_cell_measurement_temperature 291(2)
_cell_measurement_theta_max 27.5
_cell_measurement_theta_min 2.4
_cell_volume 1509.5(2)
_computing_cell_refinement 'SAINT (Bruker, 2004)'
_computing_data_collection 'SMART (Bruker, 2004)'
_computing_data_reduction SAINT
_computing_molecular_graphics 'ORTEPII (Johnson, 1976)'
_computing_publication_material SHELXL97
_computing_structure_refinement 'SHELXL97 (Sheldrick, 1997)'
_computing_structure_solution 'SHELXS97 (Sheldrick, 1997)'
_diffrn_ambient_temperature 291(2)
_diffrn_measured_fraction_theta_full 0.97
_diffrn_measured_fraction_theta_max 0.97
_diffrn_measurement_device_type 'Bruker APEX-II area-detector'
_diffrn_measurement_method '\f and \w'
_diffrn_radiation_monochromator graphite
_diffrn_radiation_source 'fine-focus sealed tube'
_diffrn_radiation_type MoK\a
_diffrn_radiation_wavelength 0.71073
_diffrn_reflns_av_R_equivalents 0.020
_diffrn_reflns_av_sigmaI/netI 0.036
_diffrn_reflns_limit_h_max 11
_diffrn_reflns_limit_h_min -11
_diffrn_reflns_limit_k_max 15
_diffrn_reflns_limit_k_min -15
_diffrn_reflns_limit_l_max 18
_diffrn_reflns_limit_l_min -19
_diffrn_reflns_number 12825
_diffrn_reflns_theta_full 27.5
_diffrn_reflns_theta_max 27.5
_diffrn_reflns_theta_min 2.4
_diffrn_standards_decay_% 0
_diffrn_standards_interval_count 0
_diffrn_standards_interval_time 0
_diffrn_standards_number 0
_exptl_absorpt_coefficient_mu 1.180
_exptl_absorpt_correction_T_max 0.816
_exptl_absorpt_correction_T_min 0.749
_exptl_absorpt_correction_type multi-scan
_exptl_absorpt_process_details '(SADABS; Sheldrick, 1996)'
_exptl_crystal_colour Red
_exptl_crystal_density_diffrn 1.734
_exptl_crystal_density_method 'not measured'
_exptl_crystal_description Block
_exptl_crystal_F_000 808
_exptl_crystal_size_max 0.26
_exptl_crystal_size_mid 0.22
_exptl_crystal_size_min 0.18
_refine_diff_density_max 0.72
_refine_diff_density_min -0.68
_refine_ls_extinction_method none
_refine_ls_goodness_of_fit_ref 1.03
_refine_ls_hydrogen_treatment mixed
_refine_ls_matrix_type full
_refine_ls_number_parameters 460
_refine_ls_number_reflns 6747
_refine_ls_number_restraints 18
_refine_ls_restrained_S_all 1.03
_refine_ls_R_factor_all 0.054
_refine_ls_R_factor_gt 0.036
_refine_ls_shift/su_max 0.001
_refine_ls_shift/su_mean 0.001
_refine_ls_structure_factor_coef Fsqd
_refine_ls_weighting_details 'calc w = 1/[\s^2^(Fo^2^)+(0.0509P)^2^+0.7248P] where P=(Fo^2^+2Fc^2^)/3'
_refine_ls_weighting_scheme calc
_refine_ls_wR_factor_gt 0.089
_refine_ls_wR_factor_ref 0.100
_reflns_number_gt 5205
_reflns_number_total 6747
_reflns_threshold_expression I>2\s(I)
_cod_data_source_file bt2141.cif
_cod_data_source_block I
_cod_depositor_comments
;
The following automatic conversions were performed:
'_symmetry_cell_setting' value 'Triclinic' changed to 'triclinic'
according to '/home/saulius/struct/CIF-dictionaries/cif_core.dic'
dictionary named 'cif_core.dic' version 2.4.1 from 2010-06-29.

Automatic conversion script
Id: cif_fix_enum 1527 2010-12-29 10:47:43Z saulius 

The following automatic conversions were performed:

'_symmetry_cell_setting' value 'Triclinic' changed to 'triclinic'
according to /home/saulius/struct/CIF-dictionaries/cif_core.dic
dictionary named 'cif_core.dic' version 2.4.1 from 2010-06-29.

Automatic conversion script
Id: cif_fix_values 1715 2011-07-08 13:25:40Z adriana 
;
_cod_database_code 2209770
_cod_database_fobs_code 2209770

loop_
_symmetry_equiv_pos_as_xyz
'x, y, z'
'-x, -y, -z'

loop_
_atom_site_type_symbol
_atom_site_label
_atom_site_fract_x
_atom_site_fract_y
_atom_site_fract_z
_atom_site_U_iso_or_equiv
_atom_site_adp_type
_atom_site_calc_flag
_atom_site_refinement_flags
_atom_site_occupancy
Fe Fe1 0.77132(4) 0.76355(3) 0.62638(2) 0.02410(10) Uani d . 1
Fe Fe2 0.77184(4) 0.71018(3) 0.82635(2) 0.02340(10) Uani d . 1
S S1 0.96636(8) 0.56765(6) 0.67470(5) 0.0277(2) Uani d . 1
S S2 0.98295(7) 0.92532(5) 0.81898(5) 0.0274(2) Uani d . 1
O O1 0.9092(2) 0.6386(2) 0.60800(10) 0.0302(4) Uani d . 1
O O2 0.9411(2) 0.6213(2) 0.77150(10) 0.0314(4) Uani d . 1
O O3 1.1336(2) 0.5626(2) 0.6795(2) 0.0496(6) Uani d . 1
O O4 0.8800(3) 0.4570(2) 0.6407(2) 0.0478(6) Uani d . 1
O O5 0.9565(2) 0.8640(2) 0.71670(10) 0.0300(4) Uani d . 1
O O6 0.9185(2) 0.8512(2) 0.87310(10) 0.0337(4) Uani d . 1
O O8 0.9069(3) 1.0280(2) 0.8295(2) 0.0456(5) Uani d . 1
O O7 1.1513(2) 0.9466(2) 0.8538(2) 0.0458(5) Uani d . 1
O O9 0.6745(2) 0.7304(2) 0.71480(10) 0.0284(4) Uani d . 1
O O1W 0.5925(2) 0.6577(2) 0.51570(10) 0.0352(4) Uani d D 1
O O2W 0.6078(2) 0.7888(2) 0.8965(2) 0.0397(5) Uani d D 1
O O3W 0.6906(2) 0.4378(2) 0.4626(2) 0.0468(6) Uani d D 1
O O4W 0.3276(3) 0.7716(3) 0.7873(3) 0.0940(10) Uani d D 1
O O5W 0.6096(4) 0.8765(3) 1.0957(3) 0.1060(10) Uani d D 1
O O6W 1.3122(3) 0.9426(4) 1.0481(2) 0.1010(10) Uani d D 1
N N1 0.6727(3) 0.9200(2) 0.6200(2) 0.0299(5) Uani d . 1
N N2 0.8390(2) 0.8058(2) 0.5015(2) 0.0261(5) Uani d . 1
N N3 0.6369(2) 0.5548(2) 0.8195(2) 0.0278(5) Uani d . 1
N N4 0.8627(2) 0.6687(2) 0.9609(2) 0.0259(5) Uani d . 1
C C1 0.7149(3) 0.9701(2) 0.5531(2) 0.0297(6) Uani d . 1
C C2 0.5997(3) 0.9781(3) 0.6835(2) 0.0408(7) Uani d . 1
C C3 0.5644(4) 1.0884(3) 0.6848(3) 0.0485(8) Uani d . 1
C C4 0.6034(4) 1.1381(3) 0.6171(3) 0.0485(8) Uani d . 1
C C5 0.6787(3) 1.0793(2) 0.5473(2) 0.0382(7) Uani d . 1
C C6 0.7210(4) 1.1219(3) 0.4713(3) 0.0463(8) Uani d . 1
C C7 0.7939(4) 1.0602(3) 0.4067(3) 0.0460(8) Uani d . 1
C C8 0.8348(3) 0.9498(2) 0.4123(2) 0.0350(6) Uani d . 1
C C9 0.9135(4) 0.8817(3) 0.3489(2) 0.0419(7) Uani d . 1
C C10 0.9525(4) 0.7799(3) 0.3630(2) 0.0406(7) Uani d . 1
C C11 0.9150(3) 0.7445(2) 0.4407(2) 0.0325(6) Uani d . 1
C C12 0.7978(3) 0.9065(2) 0.4872(2) 0.0275(5) Uani d . 1
C C13 0.6699(3) 0.5121(2) 0.8969(2) 0.0260(5) Uani d . 1
C C14 0.5228(3) 0.5017(3) 0.7485(2) 0.0401(7) Uani d . 1
C C15 0.4360(4) 0.4044(3) 0.7523(2) 0.0454(8) Uani d . 1
C C16 0.4691(3) 0.3599(2) 0.8290(2) 0.0399(7) Uani d . 1
C C17 0.5903(3) 0.4131(2) 0.9055(2) 0.0322(6) Uani d . 1
C C18 0.6356(4) 0.3746(2) 0.9902(2) 0.0402(7) Uani d . 1
C C19 0.7516(4) 0.4303(2) 1.0604(2) 0.0390(7) Uani d . 1
C C20 0.8328(3) 0.5322(2) 1.0548(2) 0.0305(6) Uani d . 1
C C21 0.9532(4) 0.5968(2) 1.1266(2) 0.0381(7) Uani d . 1
C C22 1.0227(4) 0.6935(3) 1.1148(2) 0.0405(7) Uani d . 1
C C23 0.9735(3) 0.7272(2) 1.0309(2) 0.0342(6) Uani d . 1
C C24 0.7923(3) 0.5725(2) 0.9733(2) 0.0258(5) Uani d . 1
H H1W1 0.631(3) 0.597(2) 0.493(2) 0.042 Uiso d D 1
H H1W2 0.505(2) 0.640(2) 0.529(2) 0.042 Uiso d D 1
H H2W1 0.518(2) 0.790(3) 0.865(2) 0.048 Uiso d D 1
H H2W2 0.619(3) 0.826(2) 0.9520(10) 0.048 Uiso d D 1
H H3W1 0.744(3) 0.441(3) 0.420(2) 0.056 Uiso d D 1
H H3W2 0.752(3) 0.429(3) 0.5110(10) 0.056 Uiso d D 1
H H4W1 0.272(4) 0.823(3) 0.806(3) 0.113 Uiso d D 1
H H4W2 0.275(4) 0.720(3) 0.742(3) 0.113 Uiso d D 1
H H5W1 0.702(3) 0.910(4) 1.110(3) 0.127 Uiso d D 1
H H5W2 0.567(5) 0.905(5) 1.144(3) 0.127 Uiso d D 1
H H6W1 1.257(5) 0.946(5) 0.996(2) 0.122 Uiso d D 1
H H6W2 1.259(5) 0.954(5) 1.092(2) 0.122 Uiso d D 1
H H2 0.5705 0.9444 0.7291 0.049 Uiso calc R 1
H H3 0.5149 1.1275 0.7314 0.058 Uiso calc R 1
H H4 0.5799 1.2113 0.6173 0.058 Uiso calc R 1
H H6 0.6976 1.1937 0.4665 0.056 Uiso calc R 1
H H7 0.8180 1.0899 0.3577 0.055 Uiso calc R 1
H H9 0.9389 0.9060 0.2976 0.050 Uiso calc R 1
H H10 1.0038 0.7341 0.3211 0.049 Uiso calc R 1
H H11 0.9444 0.6755 0.4502 0.039 Uiso calc R 1
H H14 0.5001 0.5301 0.6948 0.048 Uiso calc R 1
H H15 0.3554 0.3700 0.7022 0.054 Uiso calc R 1
H H16 0.4122 0.2947 0.8311 0.048 Uiso calc R 1
H H18 0.5835 0.3095 0.9966 0.048 Uiso calc R 1
H H19 0.7796 0.4021 1.1138 0.047 Uiso calc R 1
H H21 0.9852 0.5734 1.1821 0.046 Uiso calc R 1
H H22 1.1018 0.7364 1.1620 0.049 Uiso calc R 1
H H23 1.0207 0.7938 1.0238 0.041 Uiso calc R 1

loop_
_atom_site_aniso_label
_atom_site_aniso_U_11
_atom_site_aniso_U_22
_atom_site_aniso_U_33
_atom_site_aniso_U_12
_atom_site_aniso_U_13
_atom_site_aniso_U_23
Fe1 0.0246(2) 0.0268(2) 0.0237(2) 0.00430(10) 0.00670(10) 0.0098(2)
Fe2 0.0242(2) 0.0248(2) 0.0231(2) 0.00040(10) 0.00640(10) 0.0085(2)
S1 0.0293(3) 0.0310(3) 0.0258(3) 0.0113(3) 0.0076(3) 0.0093(3)
S2 0.0280(3) 0.0251(3) 0.0288(3) -0.0034(3) 0.0066(3) 0.0064(3)
O1 0.0370(10) 0.0320(10) 0.0260(10) 0.0120(10) 0.0090(10) 0.0120(10)
O2 0.0340(10) 0.0390(10) 0.0250(10) 0.0140(10) 0.0080(10) 0.0100(10)
O3 0.0330(10) 0.083(2) 0.0420(10) 0.0260(10) 0.0140(10) 0.0240(10)
O4 0.070(2) 0.0310(10) 0.0420(10) 0.0030(10) 0.0080(10) 0.0090(10)
O5 0.0300(10) 0.0320(10) 0.0270(10) -0.0040(10) 0.0070(10) 0.0060(10)
O6 0.0420(10) 0.0330(10) 0.0260(10) -0.0090(10) 0.0060(10) 0.0080(10)
O8 0.0610(10) 0.0290(10) 0.0480(10) 0.0100(10) 0.0150(10) 0.0090(10)
O7 0.0290(10) 0.0560(10) 0.0450(10) -0.0120(10) 0.0030(10) 0.0040(10)
O9 0.0230(10) 0.0360(10) 0.0290(10) 0.0020(10) 0.0060(10) 0.0120(10)
O1W 0.0280(10) 0.0410(10) 0.0350(10) -0.0040(10) 0.0050(10) 0.0080(10)
O2W 0.0330(10) 0.0520(10) 0.0330(10) 0.0110(10) 0.0110(10) 0.0050(10)
O3W 0.0310(10) 0.067(2) 0.0370(10) -0.0020(10) 0.000(10) 0.0020(10)
O4W 0.042(2) 0.098(3) 0.118(3) 0.022(2) -0.004(2) -0.011(2)
O5W 0.070(2) 0.061(2) 0.177(4) -0.019(2) 0.006(2) 0.032(2)
O6W 0.057(2) 0.175(4) 0.064(2) 0.013(2) 0.019(2) 0.005(2)
N1 0.0270(10) 0.0320(10) 0.0330(10) 0.0060(10) 0.0080(10) 0.0100(10)
N2 0.0260(10) 0.0290(10) 0.0260(10) 0.0010(10) 0.0060(10) 0.0100(10)
N3 0.0280(10) 0.0280(10) 0.0270(10) -0.0010(10) 0.0030(10) 0.0090(10)
N4 0.0270(10) 0.0280(10) 0.0240(10) 0.0000(10) 0.0050(10) 0.0080(10)
C1 0.0220(10) 0.0300(10) 0.037(2) 0.0010(10) 0.0020(10) 0.0120(10)
C2 0.037(2) 0.046(2) 0.042(2) 0.0130(10) 0.0130(10) 0.0100(10)
C3 0.046(2) 0.044(2) 0.054(2) 0.016(2) 0.013(2) 0.005(2)
C4 0.040(2) 0.034(2) 0.070(2) 0.0140(10) 0.004(2) 0.011(2)
C5 0.0290(10) 0.034(2) 0.053(2) 0.0040(10) 0.0030(10) 0.0160(10)
C6 0.040(2) 0.035(2) 0.069(2) 0.0040(10) 0.002(2) 0.028(2)
C7 0.037(2) 0.050(2) 0.059(2) -0.0040(10) 0.004(2) 0.035(2)
C8 0.0300(10) 0.041(2) 0.038(2) -0.0030(10) 0.0040(10) 0.0200(10)
C9 0.040(2) 0.058(2) 0.036(2) -0.0020(10) 0.0130(10) 0.023(2)
C10 0.041(2) 0.050(2) 0.033(2) 0.0020(10) 0.0160(10) 0.0080(10)
C11 0.035(2) 0.034(2) 0.0290(10) 0.0020(10) 0.0090(10) 0.0080(10)
C12 0.0230(10) 0.0310(10) 0.0290(10) 0.0000(10) 0.0030(10) 0.0120(10)
C13 0.0270(10) 0.0250(10) 0.0300(10) 0.0040(10) 0.0120(10) 0.0090(10)
C14 0.040(2) 0.043(2) 0.034(2) -0.0060(10) 0.0000(10) 0.0110(10)
C15 0.039(2) 0.042(2) 0.046(2) -0.0130(10) -0.0040(10) 0.006(2)
C16 0.040(2) 0.027(2) 0.053(2) -0.0050(10) 0.0140(10) 0.0090(10)
C17 0.0320(10) 0.0250(10) 0.043(2) 0.0020(10) 0.0140(10) 0.0100(10)
C18 0.049(2) 0.030(2) 0.049(2) 0.0020(10) 0.019(2) 0.0190(10)
C19 0.052(2) 0.037(2) 0.037(2) 0.0070(10) 0.0160(10) 0.0200(10)
C20 0.0360(10) 0.0310(10) 0.0280(10) 0.0080(10) 0.0110(10) 0.0100(10)
C21 0.051(2) 0.042(2) 0.0230(10) 0.0120(10) 0.0030(10) 0.0130(10)
C22 0.046(2) 0.041(2) 0.030(2) 0.0000(10) -0.0040(10) 0.0080(10)
C23 0.038(2) 0.032(2) 0.0300(10) -0.0020(10) 0.0020(10) 0.0060(10)
C24 0.0270(10) 0.0260(10) 0.0260(10) 0.0040(10) 0.0100(10) 0.0070(10)

loop_
_atom_type_symbol
_atom_type_description
_atom_type_scat_dispersion_real
_atom_type_scat_dispersion_imag
_atom_type_scat_source
C C 0.0033 0.0016 'International Tables Vol C Tables 4.2.6.8 and 6.1.1.4'
H H 0.0000 0.0000 'International Tables Vol C Tables 4.2.6.8 and 6.1.1.4'
N N 0.0061 0.0033 'International Tables Vol C Tables 4.2.6.8 and 6.1.1.4'
O O 0.0106 0.0060 'International Tables Vol C Tables 4.2.6.8 and 6.1.1.4'
S S 0.1246 0.1234 'International Tables Vol C Tables 4.2.6.8 and 6.1.1.4'
Fe Fe 0.3463 0.8444 'International Tables Vol C Tables 4.2.6.8 and 6.1.1.4'

loop_
_geom_angle_atom_site_label_1
_geom_angle_atom_site_label_2
_geom_angle_atom_site_label_3
_geom_angle
_geom_angle_publ_flag
O1 Fe1 O5 88.46(8) yes
O1 Fe1 O9 101.07(8) yes
O1 Fe1 O1W 88.58(8) yes
O1 Fe1 N2 86.82(8) yes
O1 Fe1 N1 161.01(8) yes
O5 Fe1 O9 97.42(8) yes
O5 Fe1 O1W 172.32(7) yes
O5 Fe1 N1 84.93(8) yes
O5 Fe1 N2 92.33(8) yes
O9 Fe1 O1W 90.10(8) yes
O9 Fe1 N1 97.42(8) yes
O9 Fe1 N2 167.57(8) yes
O1W Fe1 N1 95.67(8) yes
O1W Fe1 N2 80.43(8) yes
N1 Fe1 N2 75.71(8) yes
O2 Fe2 O6 91.34(8) yes
O2 Fe2 O9 95.20(8) yes
O2 Fe2 O2W 172.19(8) yes
O2 Fe2 N3 90.52(8) yes
O2 Fe2 N4 87.23(7) yes
O6 Fe2 O9 100.45(8) yes
O6 Fe2 O2W 90.41(9) yes
O6 Fe2 N3 162.69(8) yes
O6 Fe2 N4 87.10(8) yes
O9 Fe2 O2W 91.97(8) yes
O9 Fe2 N3 96.52(8) yes
O9 Fe2 N4 171.99(8) yes
O2W Fe2 N3 85.58(9) yes
O2W Fe2 N4 85.25(8) yes
N3 Fe2 N4 75.81(8) yes
O4 S1 O3 112.3(2) ?
O4 S1 O2 110.00(10) ?
O3 S1 O2 108.00(10) ?
O4 S1 O1 108.50(10) ?
O3 S1 O1 108.60(10) ?
O2 S1 O1 109.50(10) ?
O8 S2 O7 112.30(10) ?
O8 S2 O6 109.70(10) ?
O7 S2 O6 108.20(10) ?
O8 S2 O5 110.20(10) ?
O7 S2 O5 107.50(10) ?
O6 S2 O5 108.80(10) ?
S1 O1 Fe1 128.70(10) ?
S1 O2 Fe2 135.60(10) ?
S2 O5 Fe1 133.00(10) ?
S2 O6 Fe2 130.00(10) ?
Fe1 O9 Fe2 124.40(10) ?
C2 N1 C1 118.3(2) ?
C2 N1 Fe1 125.7(2) ?
C1 N1 Fe1 114.9(2) ?
C11 N2 C12 118.2(2) ?
C11 N2 Fe1 127.2(2) ?
C12 N2 Fe1 114.6(2) ?
C14 N3 C13 118.6(2) ?
C14 N3 Fe2 125.7(2) ?
C13 N3 Fe2 115.6(2) ?
C23 N4 C24 117.8(2) ?
C23 N4 Fe2 127.5(2) ?
C24 N4 Fe2 114.8(2) ?
N1 C1 C5 122.6(3) ?
N1 C1 C12 117.1(2) ?
C5 C1 C12 120.3(3) ?
N1 C2 C3 122.6(3) ?
C4 C3 C2 119.4(3) ?
C3 C4 C5 120.2(3) ?
C4 C5 C1 116.8(3) ?
C4 C5 C6 125.0(3) ?
C1 C5 C6 118.2(3) ?
C7 C6 C5 121.6(3) ?
C6 C7 C8 121.2(3) ?
C9 C8 C12 117.0(3) ?
C9 C8 C7 124.4(3) ?
C12 C8 C7 118.5(3) ?
C10 C9 C8 119.6(3) ?
C9 C10 C11 119.8(3) ?
N2 C11 C10 122.4(3) ?
N2 C12 C8 123.0(2) ?
N2 C12 C1 117.0(2) ?
C8 C12 C1 120.0(2) ?
N3 C13 C17 123.1(2) ?
N3 C13 C24 117.3(2) ?
C17 C13 C24 119.6(2) ?
N3 C14 C15 121.8(3) ?
C16 C15 C14 120.2(3) ?
C15 C16 C17 119.8(3) ?
C13 C17 C16 116.5(3) ?
C13 C17 C18 118.6(3) ?
C16 C17 C18 124.9(3) ?
C19 C18 C17 121.5(3) ?
C18 C19 C20 121.3(3) ?
C24 C20 C21 116.5(2) ?
C24 C20 C19 119.0(3) ?
C21 C20 C19 124.5(3) ?
C22 C21 C20 120.1(3) ?
C21 C22 C23 119.2(3) ?
N4 C23 C22 122.9(3) ?
N4 C24 C20 123.5(2) ?
N4 C24 C13 116.5(2) ?
C20 C24 C13 120.0(2) ?
Fe1 O1W H1W1 108(2) ?
Fe1 O1W H1W2 119(2) ?
H1W1 O1W H1W2 108(2) ?
Fe2 O2W H2W1 119(2) ?
Fe2 O2W H2W2 129(2) ?
H2W1 O2W H2W2 112(2) ?
H3W1 O3W H3W2 108(2) ?
H4W1 O4W H4W2 111(2) ?
H5W1 O5W H5W2 105(2) ?
H6W1 O6W H6W2 110(2) ?
N1 C2 H2 118.7 ?
C3 C2 H2 118.7 ?
C4 C3 H3 120.3 ?
C2 C3 H3 120.3 ?
C3 C4 H4 119.9 ?
C5 C4 H4 119.9 ?
C7 C6 H6 119.2 ?
C5 C6 H6 119.2 ?
C6 C7 H7 119.4 ?
C8 C7 H7 119.4 ?
C10 C9 H9 120.2 ?
C8 C9 H9 120.2 ?
C9 C10 H10 120.1 ?
C11 C10 H10 120.1 ?
N2 C11 H11 118.8 ?
C10 C11 H11 118.8 ?
N3 C14 H14 119.1 ?
C15 C14 H14 119.1 ?
C16 C15 H15 119.9 ?
C14 C15 H15 119.9 ?
C15 C16 H16 120.1 ?
C17 C16 H16 120.1 ?
C19 C18 H18 119.2 ?
C17 C18 H18 119.2 ?
C18 C19 H19 119.4 ?
C20 C19 H19 119.4 ?
C22 C21 H21 120.0 ?
C20 C21 H21 120.0 ?
C21 C22 H22 120.4 ?
C23 C22 H22 120.4 ?
N4 C23 H23 118.5 ?
C22 C23 H23 118.5 ?

loop_
_geom_bond_atom_site_label_1
_geom_bond_atom_site_label_2
_geom_bond_distance
_geom_bond_publ_flag
Fe1 O1 2.001(2) yes
Fe1 O5 2.049(2) yes
Fe1 O9 1.782(2) yes
Fe1 O1W 2.170(2) yes
Fe1 N1 2.159(2) yes
Fe1 N2 2.189(2) yes
Fe2 O2 2.057(2) yes
Fe2 O6 2.004(2) yes
Fe2 O2W 2.069(2) yes
Fe2 O9 1.792(2) yes
Fe2 N3 2.160(2) yes
Fe2 N4 2.185(2) yes
S1 O4 1.452(2) ?
S1 O3 1.461(2) ?
S1 O2 1.487(2) ?
S1 O1 1.496(2) ?
S2 O8 1.445(2) ?
S2 O7 1.463(2) ?
S2 O6 1.490(2) ?
S2 O5 1.493(2) ?
N1 C2 1.321(3) ?
N1 C1 1.368(3) ?
N2 C11 1.329(3) ?
N2 C12 1.356(3) ?
N3 C14 1.330(3) ?
N3 C13 1.353(3) ?
N4 C23 1.324(3) ?
N4 C24 1.365(3) ?
C1 C5 1.409(4) ?
C1 C12 1.428(4) ?
C2 C3 1.400(4) ?
C3 C4 1.363(5) ?
C4 C5 1.401(4) ?
C5 C6 1.434(4) ?
C6 C7 1.349(5) ?
C7 C8 1.435(4) ?
C8 C9 1.405(4) ?
C8 C12 1.408(4) ?
C9 C10 1.362(4) ?
C10 C11 1.397(4) ?
C13 C17 1.409(3) ?
C13 C24 1.440(4) ?
C14 C15 1.398(4) ?
C15 C16 1.357(4) ?
C16 C17 1.411(4) ?
C17 C18 1.434(4) ?
C18 C19 1.342(4) ?
C19 C20 1.432(4) ?
C20 C24 1.397(4) ?
C20 C21 1.412(4) ?
C21 C22 1.364(4) ?
C22 C23 1.397(4) ?
O1W H1W1 0.860(10) ?
O1W H1W2 0.850(10) ?
O2W H2W1 0.850(10) ?
O2W H2W2 0.830(10) ?
O3W H3W1 0.860(10) ?
O3W H3W2 0.850(10) ?
O4W H4W1 0.850(10) ?
O4W H4W2 0.850(10) ?
O5W H5W1 0.860(10) ?
O5W H5W2 0.870(10) ?
O6W H6W1 0.850(10) ?
O6W H6W2 0.850(10) ?
C2 H2 0.93 ?
C3 H3 0.93 ?
C4 H4 0.93 ?
C6 H6 0.93 ?
C7 H7 0.93 ?
C9 H9 0.93 ?
C10 H10 0.93 ?
C11 H11 0.93 ?
C14 H14 0.93 ?
C15 H15 0.93 ?
C16 H16 0.93 ?
C18 H18 0.93 ?
C19 H19 0.93 ?
C21 H21 0.93 ?
C22 H22 0.93 ?
C23 H23 0.93 ?

loop_
_geom_hbond_atom_site_label_D
_geom_hbond_atom_site_label_H
_geom_hbond_atom_site_label_A
_geom_hbond_site_symmetry_A
_geom_hbond_distance_DH
_geom_hbond_distance_HA
_geom_hbond_distance_DA
_geom_hbond_angle_DHA
_geom_hbond_publ_flag
O1W H1W1 O3W . 0.860(10) 2.020(10) 2.850(3) 164(3) yes
O1W H1W2 O3W 2_666 0.850(10) 1.960(10) 2.788(3) 166(3) yes
O2W H2W1 O4W . 0.850(10) 1.820(10) 2.658(3) 171(3) yes
O2W H2W2 O5W . 0.830(10) 2.08(2) 2.882(5) 162(3) yes
O3W H3W1 O3 2_766 0.860(10) 1.950(10) 2.809(3) 177(3) yes
O3W H3W2 O4 . 0.850(10) 1.980(10) 2.801(3) 162(3) yes
O4W H4W1 O7 1_455 0.850(10) 1.960(10) 2.805(4) 177(4) yes
O4W H4W2 O3 1_455 0.850(10) 2.16(2) 2.948(4) 155(5) yes
O5W H5W1 O7 2_777 0.860(10) 2.02(3) 2.806(4) 151(5) yes
O5W H5W2 O6W 1_455 0.870(10) 2.55(6) 2.791(5) 97(4) yes
O6W H6W1 O7 . 0.850(10) 2.140(10) 2.974(4) 171(4) yes
O6W H6W2 O8 2_777 0.850(10) 2.01(2) 2.840(4) 168(4) yes

loop_
_geom_torsion_atom_site_label_1
_geom_torsion_atom_site_label_2
_geom_torsion_atom_site_label_3
_geom_torsion_atom_site_label_4
_geom_torsion
O4 S1 O1 Fe1 105.0(2)
O3 S1 O1 Fe1 -132.7(2)
O2 S1 O1 Fe1 -15.0(2)
O9 Fe1 O1 S1 -22.6(2)
O5 Fe1 O1 S1 74.7(2)
N1 Fe1 O1 S1 144.2(2)
O1W Fe1 O1 S1 -112.4(2)
N2 Fe1 O1 S1 167.1(2)
O4 S1 O2 Fe2 -82.4(2)
O3 S1 O2 Fe2 154.8(2)
O1 S1 O2 Fe2 36.7(2)
O9 Fe2 O2 S1 -11.7(2)
O6 Fe2 O2 S1 -112.4(2)
N3 Fe2 O2 S1 84.9(2)
N4 Fe2 O2 S1 160.6(2)
O8 S2 O5 Fe1 -78.5(2)
O7 S2 O5 Fe1 158.8(2)
O6 S2 O5 Fe1 41.9(2)
O9 Fe1 O5 S2 -19.2(2)
O1 Fe1 O5 S2 -120.1(2)
N1 Fe1 O5 S2 77.7(2)
N2 Fe1 O5 S2 153.1(2)
O8 S2 O6 Fe2 105.4(2)
O7 S2 O6 Fe2 -131.7(2)
O5 S2 O6 Fe2 -15.2(2)
O9 Fe2 O6 S2 -24.4(2)
O2 Fe2 O6 S2 71.1(2)
O2W Fe2 O6 S2 -116.5(2)
N3 Fe2 O6 S2 167.2(2)
N4 Fe2 O6 S2 158.3(2)
O1 Fe1 O9 Fe2 54.30(10)
O5 Fe1 O9 Fe2 -35.60(10)
N1 Fe1 O9 Fe2 -121.40(10)
O1W Fe1 O9 Fe2 142.90(10)
N2 Fe1 O9 Fe2 -177.0(3)
O6 Fe2 O9 Fe1 51.62(13)
O2 Fe2 O9 Fe1 -40.70(10)
O2W Fe2 O9 Fe1 142.40(10)
N3 Fe2 O9 Fe1 -131.80(10)
O9 Fe1 N1 C2 15.3(2)
O1 Fe1 N1 C2 -151.6(2)
O5 Fe1 N1 C2 -81.5(2)
O1W Fe1 N1 C2 106.2(2)
N2 Fe1 N1 C2 -175.2(2)
O9 Fe1 N1 C1 -176.5(2)
O1 Fe1 N1 C1 16.6(4)
O5 Fe1 N1 C1 86.6(2)
O1W Fe1 N1 C1 -85.7(2)
N2 Fe1 N1 C1 -7.1(2)
O9 Fe1 N2 C11 -118.6(4)
O1 Fe1 N2 C11 11.3(2)
O5 Fe1 N2 C11 99.6(2)
N1 Fe1 N2 C11 -176.2(2)
O1W Fe1 N2 C11 -77.8(2)
O9 Fe1 N2 C12 61.9(4)
O1 Fe1 N2 C12 -168.2(2)
O5 Fe1 N2 C12 -79.9(2)
N1 Fe1 N2 C12 4.3(2)
O1W Fe1 N2 C12 102.7(2)
O9 Fe2 N3 C14 0.8(2)
O6 Fe2 N3 C14 169.3(3)
O2 Fe2 N3 C14 -94.5(2)
O2W Fe2 N3 C14 92.3(2)
N4 Fe2 N3 C14 178.5(3)
O9 Fe2 N3 C13 -176.5(2)
O6 Fe2 N3 C13 -8.0(4)
O2 Fe2 N3 C13 88.2(2)
O2W Fe2 N3 C13 -85.0(2)
N4 Fe2 N3 C13 1.2(2)
O6 Fe2 N4 C23 -1.7(2)
O2 Fe2 N4 C23 89.8(2)
O2W Fe2 N4 C23 -92.3(2)
N3 Fe2 N4 C23 -179.0(2)
O6 Fe2 N4 C24 176.6(2)
O2 Fe2 N4 C24 -92.0(2)
O2W Fe2 N4 C24 85.9(2)
N3 Fe2 N4 C24 -0.7(2)
C2 N1 C1 C5 -2.3(4)
Fe1 N1 C1 C5 -171.4(2)
C2 N1 C1 C12 178.1(2)
Fe1 N1 C1 C12 9.0(3)
C1 N1 C2 C3 -0.1(4)
Fe1 N1 C2 C3 167.7(2)
N1 C2 C3 C4 1.4(5)
C2 C3 C4 C5 -0.3(5)
C3 C4 C5 C1 -1.9(5)
C3 C4 C5 C6 178.1(3)
N1 C1 C5 C4 3.2(4)
C12 C1 C5 C4 -177.2(3)
N1 C1 C5 C6 -176.7(3)
C12 C1 C5 C6 2.8(4)
C4 C5 C6 C7 179.8(3)
C1 C5 C6 C7 -0.2(5)
C5 C6 C7 C8 -1.1(5)
C6 C7 C8 C9 -178.6(3)
C6 C7 C8 C12 -0.2(4)
C12 C8 C9 C10 -1.1(4)
C7 C8 C9 C10 177.3(3)
C8 C9 C10 C11 -0.5(5)
C12 N2 C11 C10 -0.5(4)
Fe1 N2 C11 C10 -180.0(2)
C9 C10 C11 N2 1.4(5)
C11 N2 C12 C8 -1.3(4)
Fe1 N2 C12 C8 178.2(2)
C11 N2 C12 C1 179.4(2)
Fe1 N2 C12 C1 -1.1(3)
C9 C8 C12 N2 2.1(4)
C7 C8 C12 N2 -176.4(2)
C9 C8 C12 C1 -178.6(2)
C7 C8 C12 C1 2.9(4)
N1 C1 C12 N2 -5.3(3)
C5 C1 C12 N2 175.1(2)
N1 C1 C12 C8 175.4(2)
C5 C1 C12 C8 -4.2(4)
C14 N3 C13 C17 0.8(4)
Fe2 N3 C13 C17 178.3(2)
C14 N3 C13 C24 -179.0(2)
Fe2 N3 C13 C24 -1.5(3)
C13 N3 C14 C15 0.7(4)
Fe2 N3 C14 C15 -176.6(2)
N3 C14 C15 C16 -1.4(5)
C14 C15 C16 C17 0.8(5)
N3 C13 C17 C16 -1.3(4)
C24 C13 C17 C16 178.4(2)
N3 C13 C17 C18 179.4(2)
C24 C13 C17 C18 -0.9(4)
C15 C16 C17 C13 0.5(4)
C15 C16 C17 C18 179.7(3)
C13 C17 C18 C19 -0.2(4)
C16 C17 C18 C19 -179.4(3)
C17 C18 C19 C20 1.4(5)
C18 C19 C20 C24 -1.5(4)
C18 C19 C20 C21 178.4(3)
C24 C20 C21 C22 0.5(4)
C19 C20 C21 C22 -179.4(3)
C20 C21 C22 C23 -0.2(5)
C24 N4 C23 C22 1.4(4)
Fe2 N4 C23 C22 179.6(2)
C21 C22 C23 N4 -0.8(5)
C23 N4 C24 C20 -1.0(4)
Fe2 N4 C24 C20 -179.5(2)
C23 N4 C24 C13 178.6(2)
Fe2 N4 C24 C13 0.2(3)
C21 C20 C24 N4 0.1(4)
C19 C20 C24 N4 -180.0(2)
C21 C20 C24 C13 -179.6(2)
C19 C20 C24 C13 0.4(4)
N3 C13 C24 N4 0.9(3)
C17 C13 C24 N4 -178.9(2)
N3 C13 C24 C20 -179.5(2)
C17 C13 C24 C20 0.8(4)
